data_2007129
loop_
_publ_author_name
'Krief, Alain'
'Ollevier, Thierry'
'Swinnen, Dominique'
'Norberg, Bernadette'
'Baudoux, Guy'
'Evrard, Guy'

_publ_section_title
;
 Synthesis and Absolute Structure Determination of Camphanoate
 Derivatives of Five Bicyclo[3.1.0]hexane Compounds
;
_journal_issue 3
_journal_name_full 'Acta Crystallographica Section C'
_journal_page_first 392
_journal_page_last 398
_journal_paper_doi 10.1107/S0108270197013929
_journal_volume 54
_journal_year 1998
_chemical_formula_moiety 'C21 H30 O6'
_chemical_formula_sum 'C21 H30 O6'
_chemical_formula_weight 378.45
_chemical_name_systematic
;
((1R,2S,4R,5S,6R)-exo-2-acetoxy-3,3,exo-6-trimethylbicyclo[3.1.0]
hexan-exo-4-yl) camphanoate
;
_space_group_IT_number 19
_symmetry_cell_setting orthorhombic
_symmetry_space_group_name_Hall 'P 2ac 2ab'
_symmetry_space_group_name_H-M 'P 21 21 21'
_cell_angle_alpha 90.00
_cell_angle_beta 90.00
_cell_angle_gamma 90.00
_cell_formula_units_Z 4
_cell_length_a 12.8060(10)
_cell_length_b 22.332(3)
_cell_length_c 7.2582(10)
_cell_measurement_reflns_used 25
_cell_measurement_temperature 292(2)
_cell_measurement_theta_max 50
_cell_measurement_theta_min 40
_cell_volume 2075.7(4)
_computing_cell_refinement 'CAD-4 EXPRESS'
_computing_data_collection 'CAD-4 EXPRESS (Enraf-Nonius, 1992)'
_computing_data_reduction 'NONIUS93 (Baudoux & Evrard, 1993)'
_computing_molecular_graphics 'PLATON (Spek, 1990)'
_computing_publication_material SHELXL97
_computing_structure_refinement 'SHELXL97 (Sheldrick, 1997)'
_computing_structure_solution 'SIR92 (Altomare, Cascarano, Giacovazzo & Guagliardi, 1993)'
_diffrn_ambient_temperature 292(2)
_diffrn_measured_fraction_theta_full 0.940
_diffrn_measured_fraction_theta_max 0.941
_diffrn_measurement_device_type 'Enraf-Nonius CAD-4'
_diffrn_measurement_method '\w/2\q scans'
_diffrn_radiation_monochromator graphite
_diffrn_radiation_source 'fine-focus sealed tube'
_diffrn_radiation_type CuK\a
_diffrn_radiation_wavelength 1.54178
_diffrn_reflns_av_R_equivalents 0.0123
_diffrn_reflns_av_sigmaI/netI 0.0242
_diffrn_reflns_limit_h_max 15
_diffrn_reflns_limit_h_min 0
_diffrn_reflns_limit_k_max 20
_diffrn_reflns_limit_k_min -27
_diffrn_reflns_limit_l_max 8
_diffrn_reflns_limit_l_min 0
_diffrn_reflns_number 3188
_diffrn_reflns_theta_full 71.75
_diffrn_reflns_theta_max 71.75
_diffrn_reflns_theta_min 3.96
_diffrn_standards_decay_% 4.0
_diffrn_standards_interval_time 60
_diffrn_standards_number 3
_exptl_absorpt_coefficient_mu 0.719
_exptl_absorpt_correction_type none?
_exptl_crystal_colour 'transparent colourless'
_exptl_crystal_density_diffrn 1.211
_exptl_crystal_density_method 'not measured'
_exptl_crystal_description 'hexagonal prism'
_exptl_crystal_F_000 816
_exptl_crystal_size_max 0.40
_exptl_crystal_size_mid 0.24
_exptl_crystal_size_min 0.10
_refine_diff_density_max 0.195
_refine_diff_density_min -0.261
_refine_ls_abs_structure_details 'Flack (1983) parameter = -0.1(2)'
_refine_ls_abs_structure_Flack -0.1(2)
_refine_ls_extinction_method none
_refine_ls_goodness_of_fit_ref 1.087
_refine_ls_hydrogen_treatment H_atoms:_see_text_below
_refine_ls_matrix_type full
_refine_ls_number_parameters 244
_refine_ls_number_reflns 2860
_refine_ls_number_restraints 0
_refine_ls_restrained_S_all 1.087
_refine_ls_R_factor_all 0.0408
_refine_ls_R_factor_gt 0.0394
_refine_ls_shift/su_max 0.001
_refine_ls_shift/su_mean 0.000
_refine_ls_structure_factor_coef Fsqd
_refine_ls_weighting_details 'w = 1/[\s^2^(Fo^2^)+(0.0647P)^2^+0.0271P] where P=(Fo^2^+2Fc^2^)/3'
_refine_ls_weighting_scheme calc
_refine_ls_wR_factor_ref 0.1027
_reflns_number_gt 2710
_reflns_number_total 2860
_reflns_threshold_expression I>2sigma(I)
_cod_data_source_file sk1154.cif
_cod_data_source_block II
_cod_depositor_comments
;
The following automatic conversions were performed:

'_refine_ls_weighting_scheme' value 'calc w =
1/[\s^2^(Fo^2^)+(0.0647P)^2^+0.0271P] where P=(Fo^2^+2Fc^2^)/3' was
changed to 'calc'. New tag '_refine_ls_weighting_details' was
created. The value of the new tag was set to 'w =
1/[\s^2^(Fo^2^)+(0.0647P)^2^+0.0271P] where P=(Fo^2^+2Fc^2^)/3'.

Automatic conversion script
Id: cif_fix_values 3143 2015-03-26 13:38:13Z robertas 
;
_cod_database_code 2007129

loop_
_symmetry_equiv_pos_as_xyz
'x, y, z'
'x+1/2, -y+1/2, -z'
'-x, y+1/2, -z+1/2'
'-x+1/2, -y, z+1/2'

loop_
_atom_site_label
_atom_site_fract_x
_atom_site_fract_y
_atom_site_fract_z
_atom_site_U_iso_or_equiv
_atom_site_adp_type
_atom_site_calc_flag
_atom_site_refinement_flags
_atom_site_occupancy
_atom_site_disorder_assembly
_atom_site_disorder_group
_atom_site_type_symbol
O1 .74903(12) .76612(6) 1.0806(2) .0538(4) Uani d . 1 . . O
O2 .64110(15) .70577(8) 1.2368(3) .0809(6) Uani d . 1 . . O
O3 .82730(10) .90177(6) .9863(2) .0485(4) Uani d . 1 . . O
O4 .81913(12) 1.00229(7) 1.0013(3) .0638(5) Uani d . 1 . . O
O5 1.01448(11) 1.01057(6) 1.1291(2) .0444(3) Uani d . 1 . . O
O6 1.14897(13) 1.04503(7) 1.2943(2) .0606(4) Uani d . 1 . . O
C1 .61293(16) .83762(10) 1.1310(3) .0452(5) Uani d . 1 . . C
H1 .6115 .8251 1.2603 .054 Uiso calc R 1 . . H
C2 .66075(16) .79602(10) .9936(3) .0459(5) Uani d . 1 . . C
H2 .6095 .7670 .9479 .055 Uiso calc R 1 . . H
C3 .70527(17) .83480(10) .8344(3) .0492(5) Uani d . 1 . . C
C4 .71916(15) .89769(9) .9217(3) .0445(5) Uani d . 1 . . C
H4 .7029 .9295 .8334 .053 Uiso calc R 1 . . H
C5 .64943(15) .90069(10) 1.0877(3) .0461(5) Uani d . 1 . . C
H5 .6703 .9266 1.1904 .055 Uiso calc R 1 . . H
C6 .53622(16) .88400(10) 1.0701(3) .0507(5) Uani d . 1 . . C
H6 .5096 .8798 .9442 .061 Uiso calc R 1 . . H
C7 .6260(2) .83904(14) .6731(3) .0724(8) Uani d . 1 . . C
H7A .5612 .8550 .7178 .109 Uiso calc R 1 . . H
H7B .6143 .7999 .6228 .109 Uiso calc R 1 . . H
H7C .6534 .8648 .5791 .109 Uiso calc R 1 . . H
C8 .8073(2) .80931(12) .7553(4) .0699(7) Uani d . 1 . . C
H8A .8584 .8063 .8517 .105 Uiso calc R 1 . . H
H8B .8329 .8354 .6605 .105 Uiso calc R 1 . . H
H8C .7944 .7703 .7044 .105 Uiso calc R 1 . . H
C9 .7281(2) .72167(10) 1.1989(4) .0592(6) Uani d . 1 . . C
C10 .8272(2) .69618(13) 1.2805(5) .0828(9) Uani d . 1 . . C
H10A .8864 .7167 1.2296 .124 Uiso calc R 1 . . H
H10B .8317 .6543 1.2519 .124 Uiso calc R 1 . . H
H10C .8263 .7014 1.4118 .124 Uiso calc R 1 . . H
C11 .86535(15) .95612(9) 1.0210(3) .0412(4) Uani d . 1 . . C
C12 .97612(14) .95024(8) 1.0902(3) .0375(4) Uani d . 1 . . C
C13 1.05564(16) .92242(11) .9582(3) .0497(5) Uani d . 1 . . C
H13A 1.0721 .9493 .8573 .060 Uiso calc R 1 . . H
H13B 1.0308 .8847 .9088 .060 Uiso calc R 1 . . H
C14 1.15087(16) .91326(12) 1.0867(3) .0515(5) Uani d . 1 . . C
H14A 1.2107 .9359 1.0437 .062 Uiso calc R 1 . . H
H14B 1.1698 .8713 1.0943 .062 Uiso calc R 1 . . H
C15 1.11202(15) .93700(9) 1.2762(3) .0406(4) Uani d . 1 . . C
C16 1.09869(15) 1.00307(10) 1.2425(3) .0442(5) Uani d . 1 . . C
C17 1.17910(18) .92193(13) 1.4404(3) .0601(6) Uani d . 1 . . C
H17A 1.1837 .8792 1.4532 .090 Uiso calc R 1 . . H
H17B 1.1486 .9387 1.5496 .090 Uiso calc R 1 . . H
H17C 1.2478 .9382 1.4230 .090 Uiso calc R 1 . . H
C18 .99474(14) .91774(8) 1.2759(3) .0367(4) Uani d . 1 . . C
C19 .97842(19) .85009(9) 1.2725(3) .0540(6) Uani d . 1 . . C
H19A 1.0176 .8331 1.1725 .081 Uiso calc R 1 . . H
H19B .9056 .8415 1.2559 .081 Uiso calc R 1 . . H
H19C 1.0019 .8331 1.3868 .081 Uiso calc R 1 . . H
C20 .93234(17) .94450(11) 1.4349(3) .0511(5) Uani d . 1 . . C
H20A .9426 .9871 1.4379 .077 Uiso calc R 1 . . H
H20B .9556 .9273 1.5490 .077 Uiso calc R 1 . . H
H20C .8595 .9359 1.4178 .077 Uiso calc R 1 . . H
C21 .46022(19) .90742(13) 1.2099(4) .0697(7) Uani d . 1 . . C
H21A .4155 .9366 1.1532 .105 Uiso calc R 1 . . H
H21B .4978 .9257 1.3097 .105 Uiso calc R 1 . . H
H21C .4187 .8750 1.2564 .105 Uiso calc R 1 . . H

loop_
_atom_site_aniso_label
_atom_site_aniso_U_11
_atom_site_aniso_U_22
_atom_site_aniso_U_33
_atom_site_aniso_U_12
_atom_site_aniso_U_13
_atom_site_aniso_U_23
O1 .0534(8) .0435(8) .0646(9) -.0011(7) .0064(8) .0046(7)
O2 .0768(13) .0609(11) .1051(16) -.0127(10) .0107(13) .0260(11)
O3 .0407(7) .0387(7) .0662(9) -.0029(6) -.0124(7) -.0009(7)
O4 .0548(9) .0435(8) .0930(13) .0025(7) -.0261(10) .0030(9)
O5 .0460(7) .0367(7) .0506(8) -.0079(6) -.0071(7) .0071(6)
O6 .0579(9) .0586(9) .0654(10) -.0230(8) -.0070(8) -.0050(8)
C1 .0503(11) .0464(11) .0390(10) .0007(10) -.0023(9) -.0027(9)
C2 .0456(10) .0454(11) .0468(11) -.0086(9) -.0018(10) -.0053(10)
C3 .0555(12) .0523(12) .0397(11) -.0123(10) .0021(10) -.0065(10)
C4 .0417(10) .0429(10) .0489(11) -.0058(9) -.0107(9) .0009(9)
C5 .0455(11) .0457(11) .0472(11) -.0024(9) -.0117(10) -.0098(10)
C6 .0435(11) .0592(13) .0494(12) .0015(10) -.0060(10) -.0055(11)
C7 .092(2) .0865(19) .0385(12) -.0254(17) -.0111(13) -.0067(13)
C8 .0780(17) .0641(15) .0677(17) -.0125(13) .0265(15) -.0117(14)
C9 .0674(15) .0402(10) .0702(15) .0004(11) .0114(13) .0026(12)
C10 .0807(19) .0577(15) .110(3) .0131(14) .0076(19) .0203(17)
C11 .0416(9) .0375(10) .0446(11) -.0035(9) -.0057(9) .0045(9)
C12 .0369(9) .0342(9) .0415(10) -.0040(8) -.0018(8) .0012(8)
C13 .0489(11) .0620(14) .0382(10) -.0034(11) .0040(9) -.0055(10)
C14 .0374(10) .0689(15) .0482(12) .0038(10) .0068(10) -.0095(11)
C15 .0322(9) .0506(11) .0389(9) .0012(8) .0018(8) .0002(9)
C16 .0382(9) .0562(12) .0381(10) -.0086(9) .0037(9) .0017(10)
C17 .0496(13) .0771(17) .0536(13) .0029(12) -.0105(11) .0067(13)
C18 .0344(9) .0392(10) .0366(9) -.0008(8) .0031(8) .0028(8)
C19 .0584(13) .0407(11) .0629(14) -.0006(10) -.0008(12) .0094(11)
C20 .0439(11) .0628(14) .0466(12) -.0027(10) .0106(9) .0007(10)
C21 .0559(14) .0835(18) .0697(16) .0150(14) .0021(13) -.0027(15)

loop_
_atom_type_symbol
_atom_type_description
_atom_type_scat_dispersion_real
_atom_type_scat_dispersion_imag
_atom_type_scat_source
C C 0.0181 0.0091 'International Tables Vol C Tables 4.2.6.8 and 6.1.1.4'
H H 0.0000 0.0000 'International Tables Vol C Tables 4.2.6.8 and 6.1.1.4'
O O 0.0492 0.0322 'International Tables Vol C Tables 4.2.6.8 and 6.1.1.4'

loop_
_geom_angle_atom_site_label_1
_geom_angle_atom_site_label_2
_geom_angle_atom_site_label_3
_geom_angle
C9 O1 C2 117.51(17)
C11 O3 C4 117.58(15)
C16 O5 C12 105.57(14)
C6 C1 C2 120.21(18)
C6 C1 C5 59.85(14)
C2 C1 C5 108.24(17)
C6 C1 H1 118.0
C2 C1 H1 118.0
C5 C1 H1 118.0
O1 C2 C1 108.27(16)
O1 C2 C3 107.06(16)
C1 C2 C3 107.48(18)
O1 C2 H2 111.3
C1 C2 H2 111.3
C3 C2 H2 111.3
C8 C3 C4 112.99(18)
C8 C3 C7 107.3(2)
C4 C3 C7 109.1(2)
C8 C3 C2 112.6(2)
C4 C3 C2 104.07(17)
C7 C3 C2 110.79(18)
O3 C4 C5 107.60(17)
O3 C4 C3 107.19(16)
C5 C4 C3 107.47(16)
O3 C4 H4 111.5
C5 C4 H4 111.5
C3 C4 H4 111.5
C4 C5 C6 119.64(18)
C4 C5 C1 107.93(17)
C6 C5 C1 59.32(14)
C4 C5 H5 118.3
C6 C5 H5 118.3
C1 C5 H5 118.3
C1 C6 C21 117.9(2)
C1 C6 C5 60.83(15)
C21 C6 C5 118.8(2)
C1 C6 H6 116.0
C21 C6 H6 116.0
C5 C6 H6 116.0
C3 C7 H7A 109.5
C3 C7 H7B 109.5
H7A C7 H7B 109.5
C3 C7 H7C 109.5
H7A C7 H7C 109.5
H7B C7 H7C 109.5
C3 C8 H8A 109.5
C3 C8 H8B 109.5
H8A C8 H8B 109.5
C3 C8 H8C 109.5
H8A C8 H8C 109.5
H8B C8 H8C 109.5
O2 C9 O1 123.5(2)
O2 C9 C10 125.3(2)
O1 C9 C10 111.2(2)
C9 C10 H10A 109.5
C9 C10 H10B 109.5
H10A C10 H10B 109.5
C9 C10 H10C 109.5
H10A C10 H10C 109.5
H10B C10 H10C 109.5
O4 C11 O3 125.55(18)
O4 C11 C12 125.36(18)
O3 C11 C12 109.09(16)
O5 C12 C11 107.43(15)
O5 C12 C13 105.76(16)
C11 C12 C13 116.88(17)
O5 C12 C18 102.23(14)
C11 C12 C18 118.32(16)
C13 C12 C18 104.62(15)
C12 C13 C14 101.56(16)
C12 C13 H13A 111.5
C14 C13 H13A 111.5
C12 C13 H13B 111.5
C14 C13 H13B 111.5
H13A C13 H13B 109.3
C13 C14 C15 103.63(15)
C13 C14 H14A 111.0
C15 C14 H14A 111.0
C13 C14 H14B 111.0
C15 C14 H14B 111.0
H14A C14 H14B 109.0
C16 C15 C17 114.35(18)
C16 C15 C14 103.08(17)
C17 C15 C14 116.15(17)
C16 C15 C18 99.24(15)
C17 C15 C18 119.18(18)
C14 C15 C18 102.26(16)
O6 C16 O5 121.2(2)
O6 C16 C15 130.9(2)
O5 C16 C15 107.92(16)
C15 C17 H17A 109.5
C15 C17 H17B 109.5
H17A C17 H17B 109.5
C15 C17 H17C 109.5
H17A C17 H17C 109.5
H17B C17 H17C 109.5
C20 C18 C19 109.19(17)
C20 C18 C12 113.20(16)
C19 C18 C12 115.37(17)
C20 C18 C15 113.25(17)
C19 C18 C15 113.85(16)
C12 C18 C15 91.16(14)
C18 C19 H19A 109.5
C18 C19 H19B 109.5
H19A C19 H19B 109.5
C18 C19 H19C 109.5
H19A C19 H19C 109.5
H19B C19 H19C 109.5
C18 C20 H20A 109.5
C18 C20 H20B 109.5
H20A C20 H20B 109.5
C18 C20 H20C 109.5
H20A C20 H20C 109.5
H20B C20 H20C 109.5
C6 C21 H21A 109.5
C6 C21 H21B 109.5
H21A C21 H21B 109.5
C6 C21 H21C 109.5
H21A C21 H21C 109.5
H21B C21 H21C 109.5

loop_
_geom_bond_atom_site_label_1
_geom_bond_atom_site_label_2
_geom_bond_site_symmetry_2
_geom_bond_distance
_geom_bond_publ_flag
O1 C9 . 1.340(3) ?
O1 C2 . 1.457(3) ?
O2 C9 . 1.201(3) ?
O3 C11 . 1.332(2) ?
O3 C4 . 1.465(2) ?
O4 C11 . 1.197(2) ?
O5 C16 . 1.367(2) ?
O5 C12 . 1.462(2) ?
O6 C16 . 1.198(2) ?
C1 C6 . 1.494(3) ?
C1 C2 . 1.494(3) ?
C1 C5 . 1.517(3) ?
C1 H1 . .9800 ?
C2 C3 . 1.553(3) ?
C2 H2 . .9800 ?
C3 C8 . 1.536(3) ?
C3 C4 . 1.551(3) ?
C3 C7 . 1.552(3) ?
C4 C5 . 1.501(3) ?
C4 H4 . .9800 ?
C5 C6 . 1.502(3) ?
C5 H5 . .9800 ?
C6 C21 . 1.500(3) ?
C6 H6 . .9800 ?
C7 H7A . .9600 ?
C7 H7B . .9600 ?
C7 H7C . .9600 ?
C8 H8A . .9600 ?
C8 H8B . .9600 ?
C8 H8C . .9600 ?
C9 C10 . 1.512(4) ?
C10 H10A . .9600 ?
C10 H10B . .9600 ?
C10 H10C . .9600 ?
C11 C12 . 1.511(3) ?
C12 C13 . 1.530(3) ?
C12 C18 . 1.549(3) ?
C13 C14 . 1.549(3) ?
C13 H13A . .9700 ?
C13 H13B . .9700 ?
C14 C15 . 1.556(3) ?
C14 H14A . .9700 ?
C14 H14B . .9700 ?
C15 C16 . 1.505(3) ?
C15 C17 . 1.507(3) ?
C15 C18 . 1.562(3) ?
C17 H17A . .9600 ?
C17 H17B . .9600 ?
C17 H17C . .9600 ?
C18 C20 . 1.525(3) ?
C18 C19 . 1.525(3) ?
C19 H19A . .9600 ?
C19 H19B . .9600 ?
C19 H19C . .9600 ?
C20 H20A . .9600 ?
C20 H20B . .9600 ?
C20 H20C . .9600 ?
C21 H21A . .9600 ?
C21 H21B . .9600 ?
C21 H21C . .9600 ?

loop_
_geom_torsion_atom_site_label_1
_geom_torsion_atom_site_label_2
_geom_torsion_atom_site_label_3
_geom_torsion_atom_site_label_4
_geom_torsion
_geom_torsion_publ_flag
C9 O1 C2 C1 76.7(2) ?
C9 O1 C2 C3 -167.72(19) ?
C6 C1 C2 O1 166.54(18) ?
C5 C1 C2 O1 101.38(18) ?
C6 C1 C2 C3 51.2(3) ?
C5 C1 C2 C3 -14.0(2) yes
O1 C2 C3 C8 27.9(2) ?
C1 C2 C3 C8 144.03(19) ?
O1 C2 C3 C4 -94.79(19) ?
C1 C2 C3 C4 21.3(2) yes
O1 C2 C3 C7 148.03(19) ?
C1 C2 C3 C7 -95.8(2) ?
C11 O3 C4 C5 -82.2(2) ?
C11 O3 C4 C3 162.49(18) ?
C8 C3 C4 O3 -28.0(3) ?
C7 C3 C4 O3 -147.25(19) ?
C2 C3 C4 O3 94.43(19) ?
C8 C3 C4 C5 -143.4(2) ?
C7 C3 C4 C5 97.3(2) ?
C2 C3 C4 C5 -21.0(2) yes
O3 C4 C5 C6 -166.43(17) ?
C3 C4 C5 C6 -51.3(2) ?
O3 C4 C5 C1 -102.07(17) ?
C3 C4 C5 C1 13.1(2) yes
C6 C1 C5 C4 -114.36(19) ?
C2 C1 C5 C4 0.6(2) yes
C2 C1 C5 C6 114.92(19) ?
C2 C1 C6 C21 156.2(2) ?
C5 C1 C6 C21 -109.2(2) ?
C2 C1 C6 C5 -94.6(2) ?
C4 C5 C6 C1 94.3(2) ?
C4 C5 C6 C21 -158.0(2) ?
C1 C5 C6 C21 107.8(2) ?
C2 O1 C9 O2 -0.4(4) ?
C2 O1 C9 C10 -178.8(2) ?
C4 O3 C11 O4 -1.2(3) ?
C4 O3 C11 C12 178.56(17) ?
C16 O5 C12 C11 161.45(16) ?
C16 O5 C12 C13 -73.02(18) ?
C16 O5 C12 C18 36.22(18) ?
O4 C11 C12 O5 0.5(3) ?
O3 C11 C12 O5 -179.20(16) ?
O4 C11 C12 C13 -118.1(3) ?
O3 C11 C12 C13 62.2(2) ?
O4 C11 C12 C18 115.4(2) ?
O3 C11 C12 C18 -64.3(2) ?
O5 C12 C13 C14 70.6(2) ?
C11 C12 C13 C14 -169.95(17) ?
C18 C12 C13 C14 -37.0(2) ?
C12 C13 C14 C15 0.3(2) ?
C13 C14 C15 C16 -67.0(2) ?
C13 C14 C15 C17 167.17(19) ?
C13 C14 C15 C18 35.7(2) ?
C12 O5 C16 O6 177.87(19) ?
C12 O5 C16 C15 -0.7(2) ?
C17 C15 C16 O6 19.3(3) ?
C14 C15 C16 O6 -107.7(2) ?
C18 C15 C16 O6 147.3(2) ?
C17 C15 C16 O5 -162.41(17) ?
C14 C15 C16 O5 70.60(18) ?
C18 C15 C16 O5 -34.4(2) ?
O5 C12 C18 C20 62.5(2) ?
C11 C12 C18 C20 -55.2(2) ?
C13 C12 C18 C20 172.61(16) ?
O5 C12 C18 C19 -170.69(16) ?
C11 C12 C18 C19 71.6(2) ?
C13 C12 C18 C19 -60.6(2) ?
O5 C12 C18 C15 -53.48(15) ?
C11 C12 C18 C15 -171.20(17) ?
C13 C12 C18 C15 56.62(17) ?
C16 C15 C18 C20 -65.0(2) ?
C17 C15 C18 C20 59.7(2) ?
C14 C15 C18 C20 -170.64(17) ?
C16 C15 C18 C19 169.50(17) ?
C17 C15 C18 C19 -65.8(3) ?
C14 C15 C18 C19 63.8(2) ?
C16 C15 C18 C12 50.98(16) ?
C17 C15 C18 C12 175.68(19) ?
C14 C15 C18 C12 -54.69(17) ?

loop_
_cod_related_entry_id
_cod_related_entry_database
_cod_related_entry_code
1 ChemSpider 21186032
